data_7712561
loop_
_publ_author_name
'Icsel, Ceyda'
'Yilmaz, Veysel T.'
'Ayg\"un, Muhittin'
'Erkisa, Merve'
'Ulukaya, Engin'

_publ_section_title
;
 Water-soluble copper(II) 5-fluorouracil complexes bearing polypyridyl
 co-ligands: Synthesis, structures and anticancer activity
;
_journal_name_full 'Dalton Transactions'
_journal_paper_doi 10.1039/D3DT00363A
_journal_year 2023
_chemical_formula_moiety 'C16 H16 Cl Cu F N4 O3 S'
_chemical_formula_sum 'C16 H16 Cl Cu F N4 O3 S'
_chemical_formula_weight 462.38
_space_group_crystal_system monoclinic
_space_group_IT_number 14
_space_group_name_Hall '-P 2yn'
_space_group_name_H-M_alt 'P 1 21/n 1'
_atom_sites_solution_hydrogens mixed
_atom_sites_solution_primary dual
_audit_creation_date 2021-12-17
_audit_creation_method
;
Olex2 1.3-alpha
(compiled 2020.09.11 svn.r3730fd0d for OlexSys, GUI svn.r6159)
;
_audit_update_record
;
2022-03-12 deposited with the CCDC.	2023-03-09 downloaded from the CCDC.
;
_cell_angle_alpha 90
_cell_angle_beta 93.746(4)
_cell_angle_gamma 90
_cell_formula_units_Z 4
_cell_length_a 8.1412(4)
_cell_length_b 21.3384(13)
_cell_length_c 11.1897(6)
_cell_measurement_reflns_used 1106
_cell_measurement_temperature 292(2)
_cell_measurement_theta_max 22.8250
_cell_measurement_theta_min 3.3880
_cell_volume 1939.72(18)
_computing_cell_refinement 'CrysAlisPro 1.171.41.93a (Rigaku OD, 2020)'
_computing_data_collection 'CrysAlisPro 1.171.41.93a (Rigaku OD, 2020)'
_computing_data_reduction 'CrysAlisPro 1.171.41.93a (Rigaku OD, 2020)'
_computing_molecular_graphics 'Olex2 1.3-alpha (Dolomanov et al., 2009)'
_computing_publication_material 'Olex2 1.3-alpha (Dolomanov et al., 2009)'
_computing_structure_refinement 'SHELXL 2018/3 (Sheldrick, 2015)'
_computing_structure_solution 'SHELXT  (Sheldrick, 2015)'
_diffrn_ambient_temperature 292(2)
_diffrn_detector_area_resol_mean 16.1333
_diffrn_detector_type Eos
_diffrn_measured_fraction_theta_full 0.992
_diffrn_measured_fraction_theta_max 0.992
_diffrn_measurement_details
;
List of Runs (angles in degrees, time in seconds):

  # Type    Start    End  Width  t~exp~   \w     \q     \k     \f   Frames
#--------------------------------------------------------------------------
  1  \w    -34.00  52.00   1.00   15.46    --  -16.00  37.00  30.00   86
  2  \w    -82.00  -1.00   1.00   15.46    --  -16.00 -57.00-120.00   81
;
_diffrn_measurement_device 'four-circle diffractometer'
_diffrn_measurement_device_type 'Xcalibur, Eos'
_diffrn_measurement_method '\w scans'
_diffrn_radiation_type MoK\a
_diffrn_radiation_wavelength 0.71073
_diffrn_reflns_av_R_equivalents 0.0471
_diffrn_reflns_av_unetI/netI 0.0978
_diffrn_reflns_Laue_measured_fraction_full 0.992
_diffrn_reflns_Laue_measured_fraction_max 0.992
_diffrn_reflns_limit_h_max 9
_diffrn_reflns_limit_h_min -9
_diffrn_reflns_limit_k_max 25
_diffrn_reflns_limit_k_min -21
_diffrn_reflns_limit_l_max 13
_diffrn_reflns_limit_l_min -8
_diffrn_reflns_number 6500
_diffrn_reflns_point_group_measured_fraction_full 0.992
_diffrn_reflns_point_group_measured_fraction_max 0.992
_diffrn_reflns_theta_full 25.027
_diffrn_reflns_theta_max 25.027
_diffrn_reflns_theta_min 3.151
_exptl_absorpt_coefficient_mu 1.405
_exptl_absorpt_correction_T_max 0.933
_exptl_absorpt_correction_T_min 0.826
_exptl_absorpt_correction_type analytical
_exptl_absorpt_process_details
;
CrysAlisPro 1.171.41.93a (Rigaku Oxford Diffraction, 2020)
Analytical numeric absorption correction using a multifaceted crystal
model based on expressions derived by R.C. Clark & J.S. Reid.
(Clark, R. C. & Reid, J. S. (1995). Acta Cryst. A51, 887-897)
Empirical absorption correction using spherical harmonics,
implemented in SCALE3 ABSPACK scaling algorithm.
;
_exptl_crystal_colour green
_exptl_crystal_colour_primary green
_exptl_crystal_density_diffrn 1.583
_exptl_crystal_description prism
_exptl_crystal_F_000 940
_exptl_crystal_size_max 0.204
_exptl_crystal_size_mid 0.183
_exptl_crystal_size_min 0.054
_refine_diff_density_max 0.352
_refine_diff_density_min -0.299
_refine_diff_density_rms 0.074
_refine_ls_extinction_method none
_refine_ls_goodness_of_fit_ref 1.006
_refine_ls_hydrogen_treatment mixed
_refine_ls_matrix_type full
_refine_ls_number_parameters 250
_refine_ls_number_reflns 3397
_refine_ls_number_restraints 2
_refine_ls_restrained_S_all 1.006
_refine_ls_R_factor_all 0.1130
_refine_ls_R_factor_gt 0.0526
_refine_ls_shift/su_max 0.000
_refine_ls_shift/su_mean 0.000
_refine_ls_structure_factor_coef Fsqd
_refine_ls_weighting_details 'w=1/[\s^2^(Fo^2^)+(0.0247P)^2^+0.1894P] where P=(Fo^2^+2Fc^2^)/3'
_refine_ls_weighting_scheme calc
_refine_ls_wR_factor_gt 0.0789
_refine_ls_wR_factor_ref 0.0968
_reflns_Friedel_coverage 0.000
_reflns_number_gt 2035
_reflns_number_total 3397
_reflns_threshold_expression 'I > 2\s(I)'
_cod_data_source_file d3dt00363a2.cif
_cod_data_source_block Compound_I
_cod_original_sg_symbol_H-M P21/n
_cod_database_code 7712561
_shelx_shelxl_version_number 2018/3
_shelx_space_group_comment
;
The symmetry employed for this shelxl refinement is uniquely defined
by the following loop, which should always be used as a source of
symmetry information in preference to the above space-group names.
They are only intended as comments.
;
_olex2_refinement_description
;
1. Fixed Uiso
 At 1.2 times of:
  All C(H) groups
 At 1.5 times of:
  All C(H,H,H) groups
2. Rigid body (RIGU) restrains
 S1, O3
 with sigma for 1-2 distances of 0.004 and sigma for 1-3 distances of 0.004
3.a Aromatic/amide H refined with riding coordinates:
 C4(H4), C5(H5), C6(H6), C7(H7), C8(H8), C11(H11), C12(H12), C13(H13), C14(H14)
3.b Idealised Me refined as rotating group:
 C15(H15A,H15B,H15C), C16(H16A,H16B,H16C)
;
_olex2_submission_special_instructions 'No special instructions were received'
_oxdiff_exptl_absorpt_empirical_details
;
Empirical correction (ABSPACK) includes:
- Absorption correction using spherical harmonics
- Frame scaling
;

loop_
_space_group_symop_operation_xyz
'x, y, z'
'-x+1/2, y+1/2, -z+1/2'
'-x, -y, -z'
'x-1/2, -y-1/2, z-1/2'

loop_
_atom_site_label
_atom_site_type_symbol
_atom_site_fract_x
_atom_site_fract_y
_atom_site_fract_z
_atom_site_U_iso_or_equiv
_atom_site_adp_type
_atom_site_occupancy
_atom_site_site_symmetry_order
_atom_site_calc_flag
_atom_site_refinement_flags_posn
_atom_site_refinement_flags_adp
_atom_site_refinement_flags_occupancy
_atom_site_disorder_assembly
_atom_site_disorder_group
Cu1 Cu 0.33188(7) 0.37865(3) 0.33114(5) 0.0384(2) Uani 1 1 d . . . . .
Cl1 Cl 0.09592(15) 0.30867(6) 0.37156(11) 0.0533(4) Uani 1 1 d . . . . .
S1 S 0.50936(16) 0.28401(7) 0.16202(13) 0.0569(4) Uani 1 1 d . . . . .
F1 F -0.0797(4) 0.37793(19) -0.0564(3) 0.1202(15) Uani 1 1 d . . . . .
O1 O 0.4908(4) 0.46147(14) 0.1449(3) 0.0481(9) Uani 1 1 d . . . . .
O2 O 0.1206(4) 0.4561(2) -0.1770(3) 0.0867(14) Uani 1 1 d . . . . .
O3 O 0.4970(4) 0.31588(16) 0.2815(3) 0.0644(10) Uani 1 1 d . . . . .
N1 N 0.2595(5) 0.40302(17) 0.1635(3) 0.0411(10) Uani 1 1 d . . . . .
N2 N 0.3013(5) 0.45838(19) -0.0127(3) 0.0406(11) Uani 1 1 d . . . . .
H2 H 0.359(6) 0.487(2) -0.048(4) 0.057(17) Uiso 1 1 d . . . . .
N3 N 0.4367(4) 0.36684(17) 0.4975(3) 0.0356(9) Uani 1 1 d . . . . .
N4 N 0.2624(4) 0.45911(16) 0.4083(3) 0.0329(9) Uani 1 1 d . . . . .
C1 C 0.3560(6) 0.4414(2) 0.1028(4) 0.0382(12) Uani 1 1 d . . . . .
C2 C 0.1564(6) 0.4395(3) -0.0747(5) 0.0551(15) Uani 1 1 d . . . . .
C3 C 0.0639(6) 0.3999(3) -0.0040(5) 0.0665(17) Uani 1 1 d . . . . .
C4 C 0.1141(6) 0.3832(2) 0.1076(4) 0.0583(15) Uani 1 1 d . . . . .
H4 H 0.046943 0.356934 0.149336 0.070 Uiso 1 1 calc R U . . .
C5 C 0.5192(6) 0.3159(2) 0.5366(5) 0.0501(14) Uani 1 1 d . . . . .
H5 H 0.534452 0.283429 0.482969 0.060 Uiso 1 1 calc R U . . .
C6 C 0.5822(6) 0.3096(2) 0.6523(5) 0.0553(15) Uani 1 1 d . . . . .
H6 H 0.639344 0.273664 0.676813 0.066 Uiso 1 1 calc R U . . .
C7 C 0.5596(6) 0.3571(3) 0.7309(5) 0.0603(16) Uani 1 1 d . . . . .
H7 H 0.600887 0.353598 0.810109 0.072 Uiso 1 1 calc R U . . .
C8 C 0.4752(5) 0.4104(2) 0.6929(4) 0.0460(13) Uani 1 1 d . . . . .
H8 H 0.459675 0.443262 0.745555 0.055 Uiso 1 1 calc R U . . .
C9 C 0.4140(5) 0.4137(2) 0.5742(4) 0.0325(11) Uani 1 1 d . . . . .
C10 C 0.3153(5) 0.4664(2) 0.5243(4) 0.0304(11) Uani 1 1 d . . . . .
C11 C 0.2775(5) 0.5190(2) 0.5880(4) 0.0405(12) Uani 1 1 d . . . . .
H11 H 0.317638 0.523551 0.667219 0.049 Uiso 1 1 calc R U . . .
C12 C 0.1794(6) 0.5650(2) 0.5336(5) 0.0513(14) Uani 1 1 d . . . . .
H12 H 0.153219 0.600865 0.575606 0.062 Uiso 1 1 calc R U . . .
C13 C 0.1214(6) 0.5570(2) 0.4168(5) 0.0499(14) Uani 1 1 d . . . . .
H13 H 0.052844 0.586746 0.378760 0.060 Uiso 1 1 calc R U . . .
C14 C 0.1667(5) 0.5038(2) 0.3568(4) 0.0432(13) Uani 1 1 d . . . . .
H14 H 0.129110 0.498857 0.277043 0.052 Uiso 1 1 calc R U . . .
C15 C 0.6843(7) 0.3162(3) 0.1045(6) 0.093(2) Uani 1 1 d . . . . .
H15A H 0.666742 0.360053 0.089373 0.140 Uiso 1 1 calc R U . . .
H15B H 0.705826 0.295401 0.031043 0.140 Uiso 1 1 calc R U . . .
H15C H 0.776801 0.310878 0.161309 0.140 Uiso 1 1 calc R U . . .
C16 C 0.5908(8) 0.2092(2) 0.1998(6) 0.102(2) Uani 1 1 d . . . . .
H16A H 0.685478 0.213757 0.254831 0.152 Uiso 1 1 calc R U . . .
H16B H 0.622231 0.188453 0.128573 0.152 Uiso 1 1 calc R U . . .
H16C H 0.508850 0.184646 0.236318 0.152 Uiso 1 1 calc R U . . .

loop_
_atom_site_aniso_label
_atom_site_aniso_U_11
_atom_site_aniso_U_22
_atom_site_aniso_U_33
_atom_site_aniso_U_23
_atom_site_aniso_U_13
_atom_site_aniso_U_12
Cu1 0.0483(4) 0.0436(4) 0.0233(3) 0.0020(3) 0.0024(2) 0.0015(3)
Cl1 0.0700(9) 0.0473(8) 0.0436(9) -0.0003(7) 0.0101(7) -0.0133(7)
S1 0.0597(9) 0.0685(10) 0.0437(9) -0.0073(8) 0.0117(7) 0.0015(8)
F1 0.072(2) 0.232(4) 0.053(2) 0.037(3) -0.0242(18) -0.076(3)
O1 0.053(2) 0.059(2) 0.031(2) 0.0068(17) -0.0105(17) -0.0174(18)
O2 0.062(2) 0.156(4) 0.040(3) 0.041(3) -0.018(2) -0.022(2)
O3 0.083(2) 0.077(2) 0.034(2) -0.009(2) 0.0093(18) 0.034(2)
N1 0.046(2) 0.053(3) 0.024(2) 0.008(2) -0.0005(19) -0.007(2)
N2 0.049(3) 0.048(3) 0.024(2) 0.011(2) -0.001(2) -0.007(2)
N3 0.044(2) 0.034(2) 0.028(2) 0.006(2) -0.0016(18) 0.003(2)
N4 0.032(2) 0.038(2) 0.028(2) 0.0048(19) -0.0007(17) 0.0028(18)
C1 0.051(3) 0.038(3) 0.025(3) 0.000(2) -0.002(2) 0.003(3)
C2 0.044(3) 0.089(4) 0.032(3) 0.014(3) -0.006(3) -0.007(3)
C3 0.043(3) 0.121(5) 0.034(3) 0.013(3) -0.014(3) -0.026(3)
C4 0.051(3) 0.084(4) 0.040(3) 0.007(3) 0.002(3) -0.024(3)
C5 0.065(3) 0.041(3) 0.045(4) 0.006(3) 0.002(3) 0.009(3)
C6 0.065(4) 0.053(4) 0.046(4) 0.021(3) -0.003(3) 0.011(3)
C7 0.070(4) 0.073(4) 0.036(3) 0.014(3) -0.013(3) 0.004(3)
C8 0.055(3) 0.053(3) 0.029(3) -0.002(3) -0.004(2) 0.001(3)
C9 0.030(3) 0.039(3) 0.028(3) 0.004(2) 0.004(2) -0.006(2)
C10 0.028(2) 0.034(3) 0.030(3) 0.001(2) 0.006(2) -0.004(2)
C11 0.042(3) 0.045(3) 0.035(3) 0.000(3) 0.006(2) -0.004(3)
C12 0.051(3) 0.041(3) 0.064(4) -0.002(3) 0.017(3) 0.001(3)
C13 0.047(3) 0.044(3) 0.058(4) 0.008(3) 0.001(3) 0.012(3)
C14 0.043(3) 0.052(3) 0.034(3) 0.012(3) -0.006(2) -0.005(3)
C15 0.105(5) 0.070(4) 0.112(6) -0.004(4) 0.059(4) -0.016(4)
C16 0.165(6) 0.048(4) 0.098(6) -0.001(4) 0.054(5) 0.020(4)

loop_
_atom_type_symbol
_atom_type_description
_atom_type_scat_dispersion_real
_atom_type_scat_dispersion_imag
_atom_type_scat_source
C C 0.0033 0.0016 'International Tables Vol C Tables 4.2.6.8 and 6.1.1.4'
H H 0.0000 0.0000 'International Tables Vol C Tables 4.2.6.8 and 6.1.1.4'
Cl Cl 0.1484 0.1585 'International Tables Vol C Tables 4.2.6.8 and 6.1.1.4'
Cu Cu 0.3201 1.2651 'International Tables Vol C Tables 4.2.6.8 and 6.1.1.4'
F F 0.0171 0.0103 'International Tables Vol C Tables 4.2.6.8 and 6.1.1.4'
N N 0.0061 0.0033 'International Tables Vol C Tables 4.2.6.8 and 6.1.1.4'
O O 0.0106 0.0060 'International Tables Vol C Tables 4.2.6.8 and 6.1.1.4'
S S 0.1246 0.1234 'International Tables Vol C Tables 4.2.6.8 and 6.1.1.4'

loop_
_exptl_crystal_face_index_h
_exptl_crystal_face_index_k
_exptl_crystal_face_index_l
_exptl_crystal_face_perp_dist
-11 0 -1 0.0791
-2 27 6 0.0334
-11 5 5 0.0793
0 29 5 0.0346
-3 10 14 0.0763
0 30 -2 0.0362
11 -7 4 0.0840
0 15 -14 0.0773
-3 -14 14 0.0730
11 -6 -1 0.1005
-1 -26 -8 0.0541
0 -30 2 0.0181

loop_
_geom_angle_atom_site_label_1
_geom_angle_atom_site_label_2
_geom_angle_atom_site_label_3
_geom_angle
_geom_angle_site_symmetry_1
_geom_angle_site_symmetry_3
_geom_angle_publ_flag
O3 Cu1 Cl1 100.87(11) . . ?
O3 Cu1 N3 85.48(14) . . ?
O3 Cu1 N4 154.09(14) . . ?
N1 Cu1 Cl1 98.20(12) . . ?
N1 Cu1 O3 94.35(14) . . ?
N1 Cu1 N3 169.21(15) . . ?
N1 Cu1 N4 96.10(15) . . ?
N3 Cu1 Cl1 92.42(10) . . ?
N3 Cu1 N4 79.90(15) . . ?
N4 Cu1 Cl1 101.00(10) . . ?
O3 S1 C15 104.7(3) . . ?
O3 S1 C16 103.9(2) . . ?
C15 S1 C16 98.1(3) . . ?
S1 O3 Cu1 129.22(19) . . ?
C1 N1 Cu1 119.0(3) . . ?
C1 N1 C4 118.2(4) . . ?
C4 N1 Cu1 122.8(3) . . ?
C1 N2 H2 117(3) . . ?
C1 N2 C2 126.9(5) . . ?
C2 N2 H2 116(3) . . ?
C5 N3 Cu1 125.3(3) . . ?
C5 N3 C9 119.0(4) . . ?
C9 N3 Cu1 115.6(3) . . ?
C10 N4 Cu1 115.4(3) . . ?
C14 N4 Cu1 126.4(3) . . ?
C14 N4 C10 118.2(4) . . ?
O1 C1 N1 123.2(4) . . ?
O1 C1 N2 119.0(5) . . ?
N1 C1 N2 117.8(4) . . ?
O2 C2 N2 122.1(5) . . ?
O2 C2 C3 126.8(5) . . ?
N2 C2 C3 111.2(4) . . ?
F1 C3 C2 116.2(4) . . ?
C4 C3 F1 121.0(5) . . ?
C4 C3 C2 122.8(5) . . ?
N1 C4 H4 118.4 . . ?
C3 C4 N1 123.2(5) . . ?
C3 C4 H4 118.4 . . ?
N3 C5 H5 118.7 . . ?
N3 C5 C6 122.6(5) . . ?
C6 C5 H5 118.7 . . ?
C5 C6 H6 120.6 . . ?
C7 C6 C5 118.8(5) . . ?
C7 C6 H6 120.6 . . ?
C6 C7 H7 120.0 . . ?
C6 C7 C8 119.9(5) . . ?
C8 C7 H7 120.0 . . ?
C7 C8 H8 120.8 . . ?
C7 C8 C9 118.4(5) . . ?
C9 C8 H8 120.8 . . ?
N3 C9 C8 121.3(4) . . ?
N3 C9 C10 115.0(4) . . ?
C8 C9 C10 123.6(4) . . ?
N4 C10 C9 114.1(4) . . ?
N4 C10 C11 121.6(4) . . ?
C11 C10 C9 124.3(4) . . ?
C10 C11 H11 120.2 . . ?
C10 C11 C12 119.7(5) . . ?
C12 C11 H11 120.2 . . ?
C11 C12 H12 120.5 . . ?
C13 C12 C11 119.0(5) . . ?
C13 C12 H12 120.5 . . ?
C12 C13 H13 120.7 . . ?
C12 C13 C14 118.7(5) . . ?
C14 C13 H13 120.7 . . ?
N4 C14 C13 122.9(4) . . ?
N4 C14 H14 118.6 . . ?
C13 C14 H14 118.6 . . ?
S1 C15 H15A 109.5 . . ?
S1 C15 H15B 109.5 . . ?
S1 C15 H15C 109.5 . . ?
H15A C15 H15B 109.5 . . ?
H15A C15 H15C 109.5 . . ?
H15B C15 H15C 109.5 . . ?
S1 C16 H16A 109.5 . . ?
S1 C16 H16B 109.5 . . ?
S1 C16 H16C 109.5 . . ?
H16A C16 H16B 109.5 . . ?
H16A C16 H16C 109.5 . . ?
H16B C16 H16C 109.5 . . ?

loop_
_geom_bond_atom_site_label_1
_geom_bond_atom_site_label_2
_geom_bond_distance
_geom_bond_site_symmetry_2
_geom_bond_publ_flag
Cu1 Cl1 2.498(2) . ?
Cu1 O3 2.002(3) . ?
Cu1 N1 1.998(3) . ?
Cu1 N3 2.012(3) . ?
Cu1 N4 2.019(3) . ?
S1 O3 1.509(3) . ?
S1 C15 1.742(5) . ?
S1 C16 1.770(5) . ?
F1 C3 1.356(5) . ?
O1 C1 1.242(5) . ?
O2 C2 1.215(5) . ?
N1 C1 1.348(5) . ?
N1 C4 1.369(5) . ?
N2 H2 0.88(5) . ?
N2 C1 1.388(5) . ?
N2 C2 1.389(5) . ?
N3 C5 1.336(5) . ?
N3 C9 1.338(5) . ?
N4 C10 1.350(5) . ?
N4 C14 1.338(5) . ?
C2 C3 1.410(7) . ?
C3 C4 1.337(6) . ?
C4 H4 0.9300 . ?
C5 H5 0.9300 . ?
C5 C6 1.368(6) . ?
C6 H6 0.9300 . ?
C6 C7 1.361(7) . ?
C7 H7 0.9300 . ?
C7 C8 1.381(6) . ?
C8 H8 0.9300 . ?
C8 C9 1.390(6) . ?
C9 C10 1.471(6) . ?
C10 C11 1.375(6) . ?
C11 H11 0.9300 . ?
C11 C12 1.381(6) . ?
C12 H12 0.9300 . ?
C12 C13 1.372(6) . ?
C13 H13 0.9300 . ?
C13 C14 1.381(6) . ?
C14 H14 0.9300 . ?
C15 H15A 0.9600 . ?
C15 H15B 0.9600 . ?
C15 H15C 0.9600 . ?
C16 H16A 0.9600 . ?
C16 H16B 0.9600 . ?
C16 H16C 0.9600 . ?

loop_
_geom_hbond_atom_site_label_D
_geom_hbond_atom_site_label_H
_geom_hbond_atom_site_label_A
_geom_hbond_distance_DH
_geom_hbond_distance_HA
_geom_hbond_distance_DA
_geom_hbond_angle_DHA
_geom_hbond_site_symmetry_A
_geom_hbond_publ_flag
N2 H2 O1 0.88(5) 2.01(5) 2.882(5) 169(4) 3_665 yes

loop_
_geom_torsion_atom_site_label_1
_geom_torsion_atom_site_label_2
_geom_torsion_atom_site_label_3
_geom_torsion_atom_site_label_4
_geom_torsion
_geom_torsion_site_symmetry_1
_geom_torsion_site_symmetry_2
_geom_torsion_site_symmetry_3
_geom_torsion_site_symmetry_4
_geom_torsion_publ_flag
Cu1 N1 C1 O1 1.7(6) . . . . ?
Cu1 N1 C1 N2 -178.9(3) . . . . ?
Cu1 N1 C4 C3 179.2(4) . . . . ?
Cu1 N3 C5 C6 -177.3(4) . . . . ?
Cu1 N3 C9 C8 177.8(3) . . . . ?
Cu1 N3 C9 C10 0.1(5) . . . . ?
Cu1 N4 C10 C9 -0.4(4) . . . . ?
Cu1 N4 C10 C11 179.9(3) . . . . ?
Cu1 N4 C14 C13 178.3(3) . . . . ?
F1 C3 C4 N1 178.6(5) . . . . ?
O2 C2 C3 F1 0.2(9) . . . . ?
O2 C2 C3 C4 178.9(6) . . . . ?
N2 C2 C3 F1 -179.2(5) . . . . ?
N2 C2 C3 C4 -0.5(8) . . . . ?
N3 C5 C6 C7 0.2(8) . . . . ?
N3 C9 C10 N4 0.2(5) . . . . ?
N3 C9 C10 C11 179.9(4) . . . . ?
N4 C10 C11 C12 1.7(7) . . . . ?
C1 N1 C4 C3 0.3(8) . . . . ?
C1 N2 C2 O2 -178.5(5) . . . . ?
C1 N2 C2 C3 0.9(7) . . . . ?
C2 N2 C1 O1 178.7(4) . . . . ?
C2 N2 C1 N1 -0.7(7) . . . . ?
C2 C3 C4 N1 0.0(9) . . . . ?
C4 N1 C1 O1 -179.3(4) . . . . ?
C4 N1 C1 N2 0.1(6) . . . . ?
C5 N3 C9 C8 0.3(6) . . . . ?
C5 N3 C9 C10 -177.3(4) . . . . ?
C5 C6 C7 C8 -0.4(8) . . . . ?
C6 C7 C8 C9 0.5(8) . . . . ?
C7 C8 C9 N3 -0.5(7) . . . . ?
C7 C8 C9 C10 176.9(4) . . . . ?
C8 C9 C10 N4 -177.4(4) . . . . ?
C8 C9 C10 C11 2.3(7) . . . . ?
C9 N3 C5 C6 -0.1(7) . . . . ?
C9 C10 C11 C12 -177.9(4) . . . . ?
C10 N4 C14 C13 0.6(7) . . . . ?
C10 C11 C12 C13 0.2(7) . . . . ?
C11 C12 C13 C14 -1.7(7) . . . . ?
C12 C13 C14 N4 1.3(7) . . . . ?
C14 N4 C10 C9 177.6(4) . . . . ?
C14 N4 C10 C11 -2.1(6) . . . . ?
C15 S1 O3 Cu1 110.2(3) . . . . ?
C16 S1 O3 Cu1 -147.4(3) . . . . ?
